data_7135658
loop_
_publ_author_name
'Yeung, Serena'
'Allen, Emily G.'
'Jones, Kieran D.'
'Argent, Stephen P.'
'Lam, Hon Wai'

_publ_section_title
;
 Concise synthesis of triasteranones from barbaralones.
;
_journal_issue 28
_journal_name_full 'Chemical communications (Cambridge, England)'
_journal_page_first 7348
_journal_page_last 7352
_journal_paper_doi 10.1039/d6cc00474a
_journal_volume 62
_journal_year 2026
_chemical_absolute_configuration ad
_chemical_formula_moiety 'C17 H14 O3'
_chemical_formula_sum 'C17 H14 O3'
_chemical_formula_weight 266.28
_space_group_crystal_system monoclinic
_space_group_IT_number 4
_space_group_name_Hall 'P 2yb'
_space_group_name_H-M_alt 'P 1 21 1'
_atom_sites_solution_hydrogens geom
_atom_sites_solution_primary dual
_atom_sites_solution_secondary difmap
_audit_creation_date 2024-05-25
_audit_creation_method
;
Olex2 1.5
(compiled 2024.02.16 svn.r378c4104 for OlexSys, GUI svn.r6928)
;
_audit_update_record
;
2026-01-12 deposited with the CCDC.	2026-03-10 downloaded from the CCDC.
;
_cell_angle_alpha 90
_cell_angle_beta 96.9690(10)
_cell_angle_gamma 90
_cell_formula_units_Z 4
_cell_length_a 9.70520(10)
_cell_length_b 6.45340(10)
_cell_length_c 21.6445(2)
_cell_measurement_reflns_used 14407
_cell_measurement_temperature 120(2)
_cell_measurement_theta_max 72.6160
_cell_measurement_theta_min 4.1020
_cell_volume 1345.61(3)
_computing_cell_refinement 'CrysAlisPro 1.171.41.93a (Rigaku OD, 2020)'
_computing_data_collection 'CrysAlisPro 1.171.41.93a (Rigaku OD, 2020)'
_computing_data_reduction 'CrysAlisPro 1.171.41.93a (Rigaku OD, 2020)'
_computing_molecular_graphics 'Olex2 1.5 (Dolomanov et al., 2009)'
_computing_publication_material 'Olex2 1.5 (Dolomanov et al., 2009)'
_computing_structure_refinement 'SHELXL 2019/3 (Sheldrick, 2015)'
_computing_structure_solution 'SHELXT 2018/2 (Sheldrick, 2018)'
_diffrn_ambient_environment N~2~
_diffrn_ambient_temperature 120(2)
_diffrn_crystal_treatment 'flash frozen in gaseous N2'
_diffrn_detector 'CCD area detector'
_diffrn_detector_area_resol_mean 5.2349
_diffrn_detector_type 'Agilent Diffraction Atlas S2 detector'
_diffrn_measured_fraction_theta_full 0.999
_diffrn_measured_fraction_theta_max 0.993
_diffrn_measurement_details
;
List of Runs (angles in degrees, time in seconds):

  # Type    Start    End  Width  t~exp~   \w     \q     \k     \f   Frames
#--------------------------------------------------------------------------
  1  \w    -44.00  19.00   1.00    4.00    --  -41.70  57.00 150.00   63
  2  \w    -20.00  21.00   1.00    4.00    --  -41.70  38.00  90.00   41
  3  \w    -21.00  33.00   1.00    4.00    --  -41.70  38.00-120.00   54
  4  \w     16.00  42.00   1.00    4.00    --   41.70  57.00  90.00   26
  5  \w     65.00  96.00   1.00    4.00    --   41.70-125.00  30.00   31
  6  \w      8.00  40.00   1.00    4.00    --   41.70  82.00 -85.76   32
  7  \w      7.00  34.00   1.00    4.00    --   41.70  83.00-154.96   27
  8  \w     17.00 116.00   1.00    4.00    --   41.70  38.00   0.00   99
  9  \w     17.00  56.00   1.00    4.00    --   41.70 -99.00 -90.00   39
 10  \w     16.00  56.00   1.00    4.00    --   41.70  57.00-120.00   40
 11  \w     44.00 115.00   1.00    4.00    --   41.70  57.00  90.00   71
 12  \w     14.00  69.00   1.00    4.00    --   41.70  57.00-180.00   55
 13  \w     13.00  40.00   1.00    4.00    --   41.70  81.00  28.82   27
 14  \w      9.00  34.00   1.00    4.00    --   41.70  83.00  95.54   25
 15  \w     75.00 113.00   1.00    4.00    --   41.70  57.00-120.00   38
 16  \w    -32.00  62.00   1.00    4.00    --   41.70 -38.00 -60.00   94
 17  \w      7.00  33.00   1.00    4.00    --   41.70  84.00 -14.66   26
 18  \w     22.00  75.00   1.00   16.00    --  104.05 -94.00  99.12   53
 19  \w     74.00 174.00   1.00   16.00    --  104.05  69.00  60.12  100
 20  \w    125.00 157.00   1.00   16.00    --  104.05  74.00 -56.75   32
 21  \w     72.00  98.00   1.00   16.00    --  104.05  74.00 -32.58   26
 22  \w     75.00 101.00   1.00   16.00    --  104.05  61.00-150.00   26
 23  \w     32.00 112.00   1.00   16.00    --  104.05-125.00  90.00   80
 24  \w     77.00 103.00   1.00   16.00    --  104.05  50.00-168.79   26
 25  \w     75.00 103.00   1.00   16.00    --  104.05  61.00 -90.00   28
 26  \w    122.00 175.00   1.00   16.00    --  104.05  61.00 -90.00   53
 27  \w     72.00 116.00   1.00   16.00    --  104.05  74.00 -56.75   44
 28  \w     74.00 138.00   1.00   16.00    --  104.05  68.00  99.26   64
 29  \w     31.00  78.00   1.00   16.00    --  104.05-125.00  60.00   47
 30  \w     87.00 112.00   1.00   16.00    --  104.05-125.00  60.00   25
 31  \w     78.00 138.00   1.00   16.00    --  104.05  45.00-150.00   60
 32  \w     82.00 107.00   1.00   16.00    --  104.05  45.00-180.00   25
 33  \w    122.00 175.00   1.00   16.00    --  104.05  57.00 134.66   53
 34  \w     33.00 124.00   1.00   16.00    --  104.05 -77.00-120.00   91
 35  \w     79.00 104.00   1.00   16.00    --  104.05  45.00  60.00   25
 36  \w     76.00 102.00   1.00   16.00    --  104.05  57.00 134.66   26
 37  \w     72.00 144.00   1.00   16.00    --  104.05  73.00-148.26   72
 38  \w     75.00 101.00   1.00   16.00    --  104.05  61.00 150.00   26
 39  \w     75.00 111.00   1.00   16.00    --  104.05  61.00  60.00   36
 40  \w     41.00  93.00   1.00   16.00    --  104.05 -61.00  90.00   52
 41  \w     78.00 104.00   1.00   16.00    --  104.05  45.00 -90.00   26
 42  \w     75.00 101.00   1.00   16.00    --  104.05  61.00 -60.00   26
 43  \w    130.00 171.00   1.00   16.00    --  104.05  64.00  24.03   41
 44  \w     75.00 148.00   1.00   16.00    --  104.05  61.00 -30.00   73
 45  \w    145.00 172.00   1.00   16.00    --  104.05  61.00  90.00   27
 46  \w     83.00 110.00   1.00   16.00    --  104.05  45.00 -60.00   27
 47  \w     75.00 101.00   1.00   16.00    --  104.05  61.00  90.00   26
 48  \w     76.00 171.00   1.00   16.00    --  104.05  61.00-120.00   95
 49  \w     75.00 173.00   1.00   16.00    --  104.05  61.00   0.00   98
 50  \w     31.00 109.00   1.00   16.00    --  104.05-111.00-137.00   78
 51  \w     78.00 107.00   1.00   16.00    --  104.05 -94.00  99.12   29
 52  \w     74.00 101.00   1.00   16.00    --  104.05  64.00  24.03   27
 53  \w    152.00 177.00   1.00   16.00    --  104.05  68.00  99.26   25
;
_diffrn_measurement_device '\k-geometry diffractometer'
_diffrn_measurement_device_type 'SuperNova, Atlas S2'
_diffrn_measurement_method '\w scans'
_diffrn_measurement_specimen_support 'MiTeGen micromount'
_diffrn_orient_matrix_type 'CrysAlisPro convention (1999,Acta A55,543-557)'
_diffrn_orient_matrix_UB_11 0.0128532000
_diffrn_orient_matrix_UB_12 0.2379732000
_diffrn_orient_matrix_UB_13 0.0001504000
_diffrn_orient_matrix_UB_21 -0.0134049000
_diffrn_orient_matrix_UB_22 0.0035163000
_diffrn_orient_matrix_UB_23 0.0701582000
_diffrn_orient_matrix_UB_31 0.1588724000
_diffrn_orient_matrix_UB_32 -0.0191341000
_diffrn_orient_matrix_UB_33 0.0146775000
_diffrn_radiation_monochromator mirror
_diffrn_radiation_probe x-ray
_diffrn_radiation_type 'Cu K\a'
_diffrn_radiation_wavelength 1.54184
_diffrn_reflns_av_R_equivalents 0.0211
_diffrn_reflns_av_unetI/netI 0.0170
_diffrn_reflns_Laue_measured_fraction_full 0.999
_diffrn_reflns_Laue_measured_fraction_max 0.993
_diffrn_reflns_limit_h_max 11
_diffrn_reflns_limit_h_min -11
_diffrn_reflns_limit_k_max 7
_diffrn_reflns_limit_k_min -7
_diffrn_reflns_limit_l_max 26
_diffrn_reflns_limit_l_min -26
_diffrn_reflns_number 20447
_diffrn_reflns_point_group_measured_fraction_full 0.999
_diffrn_reflns_point_group_measured_fraction_max 0.985
_diffrn_reflns_theta_full 67.684
_diffrn_reflns_theta_max 72.820
_diffrn_reflns_theta_min 4.115
_diffrn_source 'microfocus sealed tube'
_diffrn_source_type 'Agilent Diffraction microfocus tube'
_exptl_absorpt_coefficient_mu 0.728
_exptl_absorpt_correction_T_max 1.000
_exptl_absorpt_correction_T_min 0.711
_exptl_absorpt_correction_type gaussian
_exptl_absorpt_process_details
;
CrysAlisPro 1.171.41.93a (Rigaku Oxford Diffraction, 2020)
Numerical absorption correction based on gaussian integration over
a multifaceted crystal model
Empirical absorption correction using spherical harmonics,
implemented in SCALE3 ABSPACK scaling algorithm.
;
_exptl_crystal_colour 'clear colourless'
_exptl_crystal_colour_lustre clear
_exptl_crystal_colour_primary colourless
_exptl_crystal_density_diffrn 1.314
_exptl_crystal_description plate
_exptl_crystal_F_000 560
_exptl_crystal_recrystallization_method 'Re-crystallisation from solvent: n-hexane, dichloromethane'
_exptl_crystal_size_max 0.26
_exptl_crystal_size_mid 0.18
_exptl_crystal_size_min 0.04
_refine_diff_density_max 0.155
_refine_diff_density_min -0.135
_refine_diff_density_rms 0.029
_refine_ls_abs_structure_details
;
 Flack x determined using 2271 quotients [(I+)-(I-)]/[(I+)+(I-)]
 (Parsons, Flack and Wagner, Acta Cryst. B69 (2013) 249-259).
;
_refine_ls_abs_structure_Flack -0.06(4)
_refine_ls_extinction_method none
_refine_ls_goodness_of_fit_ref 1.044
_refine_ls_hydrogen_treatment constr
_refine_ls_matrix_type full
_refine_ls_number_parameters 361
_refine_ls_number_reflns 5250
_refine_ls_number_restraints 1
_refine_ls_restrained_S_all 1.044
_refine_ls_R_factor_all 0.0257
_refine_ls_R_factor_gt 0.0249
_refine_ls_shift/su_max 0.000
_refine_ls_shift/su_mean 0.000
_refine_ls_structure_factor_coef Fsqd
_refine_ls_weighting_details 'w=1/[\s^2^(Fo^2^)+(0.0322P)^2^+0.2081P] where P=(Fo^2^+2Fc^2^)/3'
_refine_ls_weighting_scheme calc
_refine_ls_wR_factor_gt 0.0628
_refine_ls_wR_factor_ref 0.0635
_reflns_Friedel_coverage 0.813
_reflns_Friedel_fraction_full 1.000
_reflns_Friedel_fraction_max 0.975
_reflns_number_gt 5122
_reflns_number_total 5250
_reflns_threshold_expression 'I > 2\s(I)'
_cod_data_source_file d6cc00474a2.cif
_cod_data_source_block syhwlb
_cod_depositor_comments 'Adding full bibliography for 7135655--7135659.cif.'
_cod_database_code 7135658
_nottingham_internal_coll_name SYHWLB
_nottingham_internal_coll_number 19766
_nottingham_internal_coll_client SY/HWL
_nottingham_internal_coll_type custom
_nottingham_internal_coll_frame_method '\w scans'
_nottingham_internal_coll_frame_time '16.00, 4.00'
_nottingham_internal_coll_frame_width 1.00
_nottingham_internal_coll_user pczkj1
_nottingham_internal_coll_date 09/05/2024
_nottingham_internal_coll_location NOTTS
_nottingham_internal_coll_instrument 'GVB, PL13110001'
_nottingham_internal_process_date 16/05/2024
_nottingham_internal_process_user pczkj1
_nottingham_internal_solution_date 16/05/2024
_nottingham_internal_solution_user pczkj1
_nottingham_internal_refinement_date 16/05/2024
_nottingham_internal_refinement_user pczkj1
_nottingham_internal_validation_date 26/05/2024
_nottingham_internal_validation_user pczspa
_nottingham_internal_archive_date 26/05/2024
_shelx_shelxl_version_number 2019/3
_chemical_oxdiff_formula C17H14O3
_chemical_oxdiff_usercomment 'SYHWLB #19766 GVB-1999 SY/HWL fomblin oil on micromount'
_shelx_space_group_comment
;
The symmetry employed for this shelxl refinement is uniquely defined
by the following loop, which should always be used as a source of
symmetry information in preference to the above space-group names.
They are only intended as comments.
;
_shelx_estimated_absorpt_t_max 0.971
_shelx_estimated_absorpt_t_min 0.833
_olex2_refinement_description
;
1. Fixed Uiso
 At 1.2 times of:
  All C(H) groups, All C(H,H) groups
2.a Ternary CH refined with riding coordinates:
 C4B(H4B), C4A(H4A), C9A(H9A), C6A(H6A), C9B(H9B), C7B(H7B), C3B(H3B),
 C3A(H3A), C7A(H7A), C6B(H6B)
2.b Secondary CH2 refined with riding coordinates:
 C10B(H10A,H10B), C10A(H10C,H10D), C11A(H11C,H11D), C11B(H11A,H11B)
2.c Aromatic/amide H refined with riding coordinates:
 C17B(H17B), C16B(H16B), C13A(H13A), C13B(H13B), C15B(H15B), C17A(H17A),
 C14B(H14B), C14A(H14A), C15A(H15A), C16A(H16A)
;
_olex2_exptl_crystal_mounting_method 'in fomblin film on a micromount'
_olex2_submission_special_instructions 'No special instructions were received'
_oxdiff_exptl_absorpt_empirical_details
;
Empirical correction (ABSPACK) includes:
- Absorption correction using spherical harmonics
- Frame scaling
;
_oxdiff_exptl_absorpt_empirical_full_max 1.198
_oxdiff_exptl_absorpt_empirical_full_min 0.817

loop_
_space_group_symop_operation_xyz
'x, y, z'
'-x, y+1/2, -z'

loop_
_atom_site_label
_atom_site_type_symbol
_atom_site_fract_x
_atom_site_fract_y
_atom_site_fract_z
_atom_site_U_iso_or_equiv
_atom_site_adp_type
_atom_site_occupancy
_atom_site_site_symmetry_order
_atom_site_calc_flag
_atom_site_refinement_flags_posn
_atom_site_refinement_flags_adp
_atom_site_refinement_flags_occupancy
_atom_site_disorder_assembly
_atom_site_disorder_group
O2B O 0.42635(11) 0.58944(18) 0.09141(5) 0.0239(2) Uani 1 1 d . . . . .
O3B O -0.01279(12) 0.98138(18) 0.07008(5) 0.0271(2) Uani 1 1 d . . . . .
O2A O 0.82882(12) -0.13777(18) 0.17570(5) 0.0269(2) Uani 1 1 d . . . . .
O1B O 0.07425(12) 0.3899(2) 0.22577(5) 0.0312(3) Uani 1 1 d . . . . .
O1A O 0.40125(11) 0.24327(19) 0.18438(5) 0.0271(3) Uani 1 1 d . . . . .
O3A O 0.71453(12) 0.44780(19) 0.02384(5) 0.0292(3) Uani 1 1 d . . . . .
C5B C 0.05682(16) 0.8433(2) 0.09636(7) 0.0207(3) Uani 1 1 d . . . . .
C2A C 0.50532(16) 0.2273(2) 0.15867(7) 0.0212(3) Uani 1 1 d . . . . .
C8B C 0.31166(16) 0.6159(2) 0.10759(7) 0.0204(3) Uani 1 1 d . . . . .
C4B C 0.05029(16) 0.6291(3) 0.07187(7) 0.0220(3) Uani 1 1 d . . . . .
H4B H -0.017702 0.602025 0.034210 0.026 Uiso 1 1 calc R U . . .
C1A C 0.63613(16) 0.3407(2) 0.18166(7) 0.0210(3) Uani 1 1 d . . . . .
C2B C 0.10600(16) 0.5062(3) 0.18554(7) 0.0221(3) Uani 1 1 d . . . . .
C5A C 0.68661(16) 0.3395(3) 0.06668(7) 0.0216(3) Uani 1 1 d . . . . .
C4A C 0.60599(16) 0.1455(3) 0.05617(7) 0.0222(3) Uani 1 1 d . . . . .
H4A H 0.574112 0.107725 0.011943 0.027 Uiso 1 1 calc R U . . .
C8A C 0.75468(16) 0.0020(3) 0.15343(7) 0.0213(3) Uani 1 1 d . . . . .
C9A C 0.64310(16) -0.0330(2) 0.10127(7) 0.0224(3) Uani 1 1 d . . . . .
H9A H 0.633268 -0.176505 0.083892 0.027 Uiso 1 1 calc R U . . .
C6A C 0.73109(16) 0.3936(2) 0.13251(7) 0.0208(3) Uani 1 1 d . . . . .
H6A H 0.787063 0.523310 0.139807 0.025 Uiso 1 1 calc R U . . .
C9B C 0.18672(16) 0.5096(3) 0.07682(7) 0.0226(3) Uani 1 1 d . . . . .
H9B H 0.200070 0.412006 0.042156 0.027 Uiso 1 1 calc R U . . .
C7B C 0.29019(15) 0.7586(2) 0.15933(7) 0.0202(3) Uani 1 1 d . . . . .
H7B H 0.374399 0.832753 0.179431 0.024 Uiso 1 1 calc R U . . .
C1B C 0.17965(16) 0.7060(2) 0.20139(7) 0.0204(3) Uani 1 1 d . . . . .
C3B C 0.07649(16) 0.4529(2) 0.11842(7) 0.0223(3) Uani 1 1 d . . . . .
H3B H 0.024035 0.321530 0.108119 0.027 Uiso 1 1 calc R U . . .
C3A C 0.50973(16) 0.0905(3) 0.10389(7) 0.0222(3) Uani 1 1 d . . . . .
H3A H 0.421069 0.019370 0.087767 0.027 Uiso 1 1 calc R U . . .
C7A C 0.76932(16) 0.2168(3) 0.17821(7) 0.0214(3) Uani 1 1 d . . . . .
H7A H 0.847655 0.242719 0.211785 0.026 Uiso 1 1 calc R U . . .
C6B C 0.15396(16) 0.8800(3) 0.15355(7) 0.0210(3) Uani 1 1 d . . . . .
H6B H 0.158812 1.024808 0.170130 0.025 Uiso 1 1 calc R U . . .
C10B C 0.20714(17) 0.7660(3) 0.26924(7) 0.0248(3) Uani 1 1 d . . . . .
H10A H 0.276470 0.879245 0.273908 0.030 Uiso 1 1 calc R U . . .
H10B H 0.247256 0.645766 0.293495 0.030 Uiso 1 1 calc R U . . .
C10A C 0.63005(18) 0.4932(3) 0.23410(7) 0.0252(3) Uani 1 1 d . . . . .
H10C H 0.542509 0.572759 0.225971 0.030 Uiso 1 1 calc R U . . .
H10D H 0.707657 0.592517 0.233650 0.030 Uiso 1 1 calc R U . . .
C12B C 0.10678(18) 0.8926(3) 0.36398(8) 0.0319(4) Uani 1 1 d . . . . .
C12A C 0.61461(19) 0.5656(3) 0.34621(8) 0.0321(4) Uani 1 1 d . . . . .
C17B C 0.08862(19) 0.7491(4) 0.41004(9) 0.0389(4) Uani 1 1 d . . . . .
H17B H 0.052661 0.615553 0.398933 0.047 Uiso 1 1 calc R U . . .
C11A C 0.6377(2) 0.3985(3) 0.29924(8) 0.0320(4) Uani 1 1 d . . . . .
H11C H 0.566045 0.289548 0.299702 0.038 Uiso 1 1 calc R U . . .
H11D H 0.729810 0.333790 0.310522 0.038 Uiso 1 1 calc R U . . .
C11B C 0.07619(19) 0.8371(3) 0.29593(8) 0.0342(4) Uani 1 1 d . . . . .
H11A H 0.036789 0.959210 0.272385 0.041 Uiso 1 1 calc R U . . .
H11B H 0.006128 0.724903 0.290937 0.041 Uiso 1 1 calc R U . . .
C16B C 0.1230(2) 0.8005(4) 0.47267(9) 0.0483(6) Uani 1 1 d . . . . .
H16B H 0.109510 0.702280 0.504062 0.058 Uiso 1 1 calc R U . . .
C13A C 0.7020(2) 0.7365(3) 0.35425(8) 0.0416(5) Uani 1 1 d . . . . .
H13A H 0.780327 0.744299 0.331968 0.050 Uiso 1 1 calc R U . . .
C13B C 0.1585(2) 1.0878(4) 0.38135(9) 0.0419(5) Uani 1 1 d . . . . .
H13B H 0.169747 1.188386 0.350310 0.050 Uiso 1 1 calc R U . . .
C15B C 0.1767(2) 0.9937(5) 0.48910(9) 0.0503(6) Uani 1 1 d . . . . .
H15B H 0.201571 1.027576 0.531708 0.060 Uiso 1 1 calc R U . . .
C17A C 0.5025(2) 0.5569(5) 0.37996(9) 0.0505(6) Uani 1 1 d . . . . .
H17A H 0.442193 0.440403 0.375936 0.061 Uiso 1 1 calc R U . . .
C14B C 0.1939(2) 1.1366(4) 0.44369(10) 0.0513(6) Uani 1 1 d . . . . .
H14B H 0.230223 1.269812 0.455018 0.062 Uiso 1 1 calc R U . . .
C14A C 0.6764(3) 0.8964(4) 0.39448(10) 0.0627(7) Uani 1 1 d . . . . .
H14A H 0.737042 1.012323 0.399409 0.075 Uiso 1 1 calc R U . . .
C15A C 0.5639(4) 0.8867(6) 0.42699(11) 0.0746(10) Uani 1 1 d . . . . .
H15A H 0.546101 0.996222 0.454254 0.090 Uiso 1 1 calc R U . . .
C16A C 0.4775(3) 0.7197(7) 0.42011(10) 0.0709(10) Uani 1 1 d . . . . .
H16A H 0.399661 0.713374 0.442733 0.085 Uiso 1 1 calc R U . . .

loop_
_atom_site_aniso_label
_atom_site_aniso_U_11
_atom_site_aniso_U_22
_atom_site_aniso_U_33
_atom_site_aniso_U_23
_atom_site_aniso_U_13
_atom_site_aniso_U_12
O2B 0.0206(5) 0.0266(6) 0.0250(5) 0.0039(5) 0.0047(4) 0.0012(4)
O3B 0.0311(6) 0.0263(6) 0.0230(5) 0.0033(5) -0.0006(4) 0.0033(5)
O2A 0.0247(6) 0.0226(6) 0.0329(6) 0.0041(5) 0.0010(5) 0.0006(5)
O1B 0.0276(6) 0.0353(7) 0.0300(6) 0.0105(5) 0.0007(5) -0.0100(5)
O1A 0.0226(6) 0.0296(6) 0.0301(6) 0.0027(5) 0.0075(5) -0.0024(5)
O3A 0.0290(6) 0.0321(6) 0.0270(6) 0.0070(5) 0.0047(5) -0.0045(5)
C5B 0.0205(7) 0.0240(8) 0.0178(7) 0.0016(6) 0.0031(6) -0.0013(6)
C2A 0.0208(7) 0.0205(7) 0.0221(7) 0.0061(6) 0.0019(6) -0.0007(6)
C8B 0.0207(7) 0.0207(7) 0.0197(7) 0.0041(6) 0.0019(6) -0.0010(6)
C4B 0.0205(7) 0.0258(8) 0.0191(7) -0.0017(6) -0.0008(6) -0.0010(6)
C1A 0.0212(7) 0.0214(8) 0.0201(7) 0.0014(6) 0.0012(6) -0.0011(6)
C2B 0.0164(7) 0.0246(8) 0.0248(7) 0.0032(6) 0.0005(6) -0.0028(6)
C5A 0.0171(7) 0.0244(8) 0.0233(7) 0.0025(6) 0.0021(6) 0.0010(6)
C4A 0.0216(7) 0.0243(8) 0.0204(7) -0.0001(6) 0.0013(6) -0.0025(6)
C8A 0.0193(7) 0.0224(8) 0.0227(7) 0.0034(6) 0.0044(6) -0.0025(6)
C9A 0.0226(7) 0.0205(8) 0.0238(7) -0.0005(6) 0.0016(6) -0.0034(6)
C6A 0.0185(7) 0.0187(7) 0.0249(8) 0.0014(6) 0.0020(6) -0.0032(6)
C9B 0.0222(7) 0.0230(8) 0.0227(7) -0.0031(6) 0.0028(6) 0.0000(6)
C7B 0.0181(7) 0.0221(8) 0.0199(7) 0.0015(6) 0.0006(6) -0.0040(6)
C1B 0.0188(7) 0.0244(8) 0.0180(7) 0.0017(6) 0.0019(5) -0.0008(6)
C3B 0.0194(7) 0.0215(8) 0.0255(8) -0.0002(6) 0.0008(6) -0.0032(6)
C3A 0.0193(7) 0.0242(8) 0.0226(7) 0.0023(6) 0.0004(6) -0.0049(6)
C7A 0.0194(7) 0.0219(8) 0.0220(7) 0.0023(6) -0.0013(6) -0.0024(6)
C6B 0.0226(8) 0.0202(7) 0.0200(7) 0.0007(6) 0.0019(6) 0.0002(6)
C10B 0.0228(8) 0.0327(9) 0.0181(7) 0.0005(6) -0.0005(6) -0.0018(7)
C10A 0.0294(8) 0.0238(8) 0.0221(7) -0.0010(6) 0.0019(6) -0.0010(6)
C12B 0.0232(8) 0.0509(12) 0.0217(8) -0.0038(8) 0.0033(6) 0.0051(8)
C12A 0.0323(9) 0.0445(11) 0.0186(7) 0.0031(7) -0.0001(6) 0.0065(8)
C17B 0.0291(9) 0.0576(13) 0.0298(9) 0.0017(9) 0.0022(7) -0.0038(9)
C11A 0.0407(10) 0.0318(9) 0.0229(8) 0.0032(7) 0.0021(7) -0.0015(8)
C11B 0.0255(8) 0.0554(12) 0.0211(8) -0.0042(8) 0.0012(6) 0.0023(8)
C16B 0.0345(10) 0.0855(18) 0.0254(9) 0.0092(10) 0.0054(8) 0.0047(11)
C13A 0.0557(12) 0.0440(11) 0.0245(8) -0.0032(8) 0.0026(8) -0.0009(10)
C13B 0.0424(11) 0.0501(12) 0.0329(10) -0.0036(9) 0.0030(8) 0.0026(10)
C15B 0.0387(11) 0.0871(18) 0.0242(9) -0.0169(11) 0.0000(8) 0.0118(12)
C17A 0.0326(10) 0.0934(19) 0.0248(9) 0.0034(10) 0.0006(8) 0.0051(11)
C14B 0.0515(13) 0.0599(14) 0.0403(11) -0.0201(11) -0.0029(9) 0.0047(11)
C14A 0.110(2) 0.0440(13) 0.0301(10) -0.0070(10) -0.0087(12) 0.0082(14)
C15A 0.102(2) 0.087(2) 0.0305(12) -0.0153(13) -0.0100(13) 0.055(2)
C16A 0.0481(13) 0.139(3) 0.0256(10) -0.0038(14) 0.0030(9) 0.0450(18)

loop_
_atom_type_symbol
_atom_type_description
_atom_type_scat_dispersion_real
_atom_type_scat_dispersion_imag
_atom_type_scat_source
C C 0.0181 0.0091 'International Tables Vol C Tables 4.2.6.8 and 6.1.1.4'
H H 0.0000 0.0000 'International Tables Vol C Tables 4.2.6.8 and 6.1.1.4'
O O 0.0492 0.0322 'International Tables Vol C Tables 4.2.6.8 and 6.1.1.4'

loop_
_exptl_crystal_face_index_h
_exptl_crystal_face_index_k
_exptl_crystal_face_index_l
_exptl_crystal_face_perp_dist
-5 0 -1 0.0842
5 0 1 0.0842
1 -4 -2 0.1090
1 4 3 0.1158
0 0 1 0.0223
0 0 -1 0.0213
-5 2 -2 0.0969

loop_
_geom_angle_atom_site_label_1
_geom_angle_atom_site_label_2
_geom_angle_atom_site_label_3
_geom_angle
_geom_angle_site_symmetry_1
_geom_angle_site_symmetry_3
_geom_angle_publ_flag
O3B C5B C4B 121.32(14) . . ?
O3B C5B C6B 122.31(14) . . ?
C4B C5B C6B 116.36(13) . . ?
O1A C2A C1A 121.63(15) . . ?
O1A C2A C3A 121.53(14) . . ?
C3A C2A C1A 116.82(13) . . ?
O2B C8B C9B 122.19(14) . . ?
O2B C8B C7B 121.38(14) . . ?
C9B C8B C7B 116.43(13) . . ?
C5B C4B H4B 116.8 . . ?
C5B C4B C9B 116.64(13) . . ?
C5B C4B C3B 117.73(13) . . ?
C9B C4B H4B 116.8 . . ?
C3B C4B H4B 116.8 . . ?
C3B C4B C9B 60.08(10) . . ?
C2A C1A C6A 115.87(13) . . ?
C2A C1A C7A 114.55(13) . . ?
C2A C1A C10A 117.39(14) . . ?
C6A C1A C7A 59.88(10) . . ?
C10A C1A C6A 117.39(13) . . ?
C10A C1A C7A 119.22(13) . . ?
O1B C2B C1B 121.57(14) . . ?
O1B C2B C3B 121.39(15) . . ?
C3B C2B C1B 117.02(13) . . ?
O3A C5A C4A 122.08(14) . . ?
O3A C5A C6A 122.14(15) . . ?
C4A C5A C6A 115.77(13) . . ?
C5A C4A H4A 116.8 . . ?
C5A C4A C9A 117.49(13) . . ?
C5A C4A C3A 116.85(13) . . ?
C9A C4A H4A 116.8 . . ?
C3A C4A H4A 116.8 . . ?
C3A C4A C9A 60.27(10) . . ?
O2A C8A C9A 122.06(15) . . ?
O2A C8A C7A 121.49(14) . . ?
C9A C8A C7A 116.44(13) . . ?
C4A C9A H9A 117.0 . . ?
C4A C9A C3A 59.60(10) . . ?
C8A C9A C4A 117.79(13) . . ?
C8A C9A H9A 117.0 . . ?
C8A C9A C3A 115.86(13) . . ?
C3A C9A H9A 117.0 . . ?
C1A C6A H6A 116.0 . . ?
C5A C6A C1A 119.18(13) . . ?
C5A C6A H6A 116.0 . . ?
C5A C6A C7A 117.86(13) . . ?
C7A C6A C1A 60.11(10) . . ?
C7A C6A H6A 116.0 . . ?
C8B C9B C4B 117.02(13) . . ?
C8B C9B H9B 117.1 . . ?
C8B C9B C3B 116.18(13) . . ?
C4B C9B H9B 117.1 . . ?
C3B C9B C4B 59.81(10) . . ?
C3B C9B H9B 117.1 . . ?
C8B C7B H7B 116.3 . . ?
C8B C7B C1B 119.03(13) . . ?
C8B C7B C6B 117.09(13) . . ?
C1B C7B H7B 116.3 . . ?
C1B C7B C6B 59.97(10) . . ?
C6B C7B H7B 116.3 . . ?
C2B C1B C7B 113.96(13) . . ?
C2B C1B C6B 116.40(13) . . ?
C2B C1B C10B 117.88(13) . . ?
C7B C1B C6B 60.08(10) . . ?
C10B C1B C7B 117.94(13) . . ?
C10B C1B C6B 117.74(14) . . ?
C4B C3B C9B 60.12(10) . . ?
C4B C3B H3B 116.5 . . ?
C2B C3B C4B 118.13(13) . . ?
C2B C3B C9B 117.13(13) . . ?
C2B C3B H3B 116.5 . . ?
C9B C3B H3B 116.5 . . ?
C2A C3A C4A 119.01(13) . . ?
C2A C3A C9A 116.56(13) . . ?
C2A C3A H3A 116.4 . . ?
C4A C3A C9A 60.13(10) . . ?
C4A C3A H3A 116.4 . . ?
C9A C3A H3A 116.4 . . ?
C1A C7A H7A 116.7 . . ?
C8A C7A C1A 117.44(13) . . ?
C8A C7A C6A 117.27(13) . . ?
C8A C7A H7A 116.7 . . ?
C6A C7A C1A 60.01(10) . . ?
C6A C7A H7A 116.7 . . ?
C5B C6B C7B 116.28(13) . . ?
C5B C6B C1B 118.95(14) . . ?
C5B C6B H6B 116.5 . . ?
C7B C6B H6B 116.5 . . ?
C1B C6B C7B 59.95(10) . . ?
C1B C6B H6B 116.5 . . ?
C1B C10B H10A 109.0 . . ?
C1B C10B H10B 109.0 . . ?
C1B C10B C11B 112.79(13) . . ?
H10A C10B H10B 107.8 . . ?
C11B C10B H10A 109.0 . . ?
C11B C10B H10B 109.0 . . ?
C1A C10A H10C 108.4 . . ?
C1A C10A H10D 108.4 . . ?
C1A C10A C11A 115.52(14) . . ?
H10C C10A H10D 107.5 . . ?
C11A C10A H10C 108.4 . . ?
C11A C10A H10D 108.4 . . ?
C17B C12B C11B 121.04(19) . . ?
C17B C12B C13B 118.90(17) . . ?
C13B C12B C11B 120.03(18) . . ?
C13A C12A C11A 120.71(17) . . ?
C17A C12A C11A 121.0(2) . . ?
C17A C12A C13A 118.3(2) . . ?
C12B C17B H17B 119.9 . . ?
C12B C17B C16B 120.2(2) . . ?
C16B C17B H17B 119.9 . . ?
C10A C11A H11C 109.7 . . ?
C10A C11A H11D 109.7 . . ?
C12A C11A C10A 109.81(15) . . ?
C12A C11A H11C 109.7 . . ?
C12A C11A H11D 109.7 . . ?
H11C C11A H11D 108.2 . . ?
C10B C11B H11A 109.3 . . ?
C10B C11B H11B 109.3 . . ?
C12B C11B C10B 111.45(14) . . ?
C12B C11B H11A 109.3 . . ?
C12B C11B H11B 109.3 . . ?
H11A C11B H11B 108.0 . . ?
C17B C16B H16B 119.9 . . ?
C15B C16B C17B 120.2(2) . . ?
C15B C16B H16B 119.9 . . ?
C12A C13A H13A 119.5 . . ?
C12A C13A C14A 121.0(2) . . ?
C14A C13A H13A 119.5 . . ?
C12B C13B H13B 119.8 . . ?
C14B C13B C12B 120.5(2) . . ?
C14B C13B H13B 119.8 . . ?
C16B C15B H15B 120.1 . . ?
C14B C15B C16B 119.79(18) . . ?
C14B C15B H15B 120.1 . . ?
C12A C17A H17A 119.9 . . ?
C12A C17A C16A 120.2(3) . . ?
C16A C17A H17A 119.9 . . ?
C13B C14B H14B 119.8 . . ?
C15B C14B C13B 120.4(2) . . ?
C15B C14B H14B 119.8 . . ?
C13A C14A H14A 120.0 . . ?
C15A C14A C13A 120.1(3) . . ?
C15A C14A H14A 120.0 . . ?
C14A C15A H15A 120.1 . . ?
C16A C15A C14A 119.9(2) . . ?
C16A C15A H15A 120.1 . . ?
C17A C16A H16A 119.7 . . ?
C15A C16A C17A 120.7(2) . . ?
C15A C16A H16A 119.7 . . ?

loop_
_geom_bond_atom_site_label_1
_geom_bond_atom_site_label_2
_geom_bond_distance
_geom_bond_site_symmetry_2
_geom_bond_publ_flag
O2B C8B 1.2188(19) . ?
O3B C5B 1.217(2) . ?
O2A C8A 1.216(2) . ?
O1B C2B 1.217(2) . ?
O1A C2A 1.2153(19) . ?
O3A C5A 1.218(2) . ?
C5B C4B 1.479(2) . ?
C5B C6B 1.481(2) . ?
C2A C1A 1.497(2) . ?
C2A C3A 1.483(2) . ?
C8B C9B 1.479(2) . ?
C8B C7B 1.484(2) . ?
C4B H4B 1.0000 . ?
C4B C9B 1.525(2) . ?
C4B C3B 1.520(2) . ?
C1A C6A 1.528(2) . ?
C1A C7A 1.530(2) . ?
C1A C10A 1.509(2) . ?
C2B C1B 1.494(2) . ?
C2B C3B 1.487(2) . ?
C5A C4A 1.479(2) . ?
C5A C6A 1.480(2) . ?
C4A H4A 1.0000 . ?
C4A C9A 1.525(2) . ?
C4A C3A 1.516(2) . ?
C8A C9A 1.484(2) . ?
C8A C7A 1.487(2) . ?
C9A H9A 1.0000 . ?
C9A C3A 1.527(2) . ?
C6A H6A 1.0000 . ?
C6A C7A 1.526(2) . ?
C9B H9B 1.0000 . ?
C9B C3B 1.524(2) . ?
C7B H7B 1.0000 . ?
C7B C1B 1.527(2) . ?
C7B C6B 1.529(2) . ?
C1B C6B 1.527(2) . ?
C1B C10B 1.511(2) . ?
C3B H3B 1.0000 . ?
C3A H3A 1.0000 . ?
C7A H7A 1.0000 . ?
C6B H6B 1.0000 . ?
C10B H10A 0.9900 . ?
C10B H10B 0.9900 . ?
C10B C11B 1.529(2) . ?
C10A H10C 0.9900 . ?
C10A H10D 0.9900 . ?
C10A C11A 1.530(2) . ?
C12B C17B 1.387(3) . ?
C12B C11B 1.510(2) . ?
C12B C13B 1.391(3) . ?
C12A C11A 1.517(3) . ?
C12A C13A 1.389(3) . ?
C12A C17A 1.384(3) . ?
C17B H17B 0.9500 . ?
C17B C16B 1.396(3) . ?
C11A H11C 0.9900 . ?
C11A H11D 0.9900 . ?
C11B H11A 0.9900 . ?
C11B H11B 0.9900 . ?
C16B H16B 0.9500 . ?
C16B C15B 1.381(4) . ?
C13A H13A 0.9500 . ?
C13A C14A 1.392(3) . ?
C13B H13B 0.9500 . ?
C13B C14B 1.388(3) . ?
C15B H15B 0.9500 . ?
C15B C14B 1.373(4) . ?
C17A H17A 0.9500 . ?
C17A C16A 1.403(4) . ?
C14B H14B 0.9500 . ?
C14A H14A 0.9500 . ?
C14A C15A 1.371(5) . ?
C15A H15A 0.9500 . ?
C15A C16A 1.362(5) . ?
C16A H16A 0.9500 . ?

loop_
_geom_torsion_atom_site_label_1
_geom_torsion_atom_site_label_2
_geom_torsion_atom_site_label_3
_geom_torsion_atom_site_label_4
_geom_torsion
_geom_torsion_site_symmetry_1
_geom_torsion_site_symmetry_2
_geom_torsion_site_symmetry_3
_geom_torsion_site_symmetry_4
_geom_torsion_publ_flag
O2B C8B C9B C4B -145.90(15) . . . . ?
O2B C8B C9B C3B 146.33(15) . . . . ?
O2B C8B C7B C1B -146.11(15) . . . . ?
O2B C8B C7B C6B 144.93(15) . . . . ?
O3B C5B C4B C9B 141.58(15) . . . . ?
O3B C5B C4B C3B -149.94(15) . . . . ?
O3B C5B C6B C7B -142.66(15) . . . . ?
O3B C5B C6B C1B 148.75(15) . . . . ?
O2A C8A C9A C4A -149.95(15) . . . . ?
O2A C8A C9A C3A 142.40(15) . . . . ?
O2A C8A C7A C1A -141.30(15) . . . . ?
O2A C8A C7A C6A 150.17(15) . . . . ?
O1B C2B C1B C7B 141.34(16) . . . . ?
O1B C2B C1B C6B -151.54(15) . . . . ?
O1B C2B C1B C10B -3.3(2) . . . . ?
O1B C2B C3B C4B 150.22(15) . . . . ?
O1B C2B C3B C9B -140.94(16) . . . . ?
O1A C2A C1A C6A -151.92(15) . . . . ?
O1A C2A C1A C7A 141.14(15) . . . . ?
O1A C2A C1A C10A -6.1(2) . . . . ?
O1A C2A C3A C4A 151.21(15) . . . . ?
O1A C2A C3A C9A -139.86(15) . . . . ?
O3A C5A C4A C9A 145.44(16) . . . . ?
O3A C5A C4A C3A -145.85(16) . . . . ?
O3A C5A C6A C1A 145.27(16) . . . . ?
O3A C5A C6A C7A -145.24(16) . . . . ?
C5B C4B C9B C8B 2.1(2) . . . . ?
C5B C4B C9B C3B 108.17(15) . . . . ?
C5B C4B C3B C2B 0.4(2) . . . . ?
C5B C4B C3B C9B -106.38(16) . . . . ?
C2A C1A C6A C5A 2.6(2) . . . . ?
C2A C1A C6A C7A -104.62(15) . . . . ?
C2A C1A C7A C8A -0.41(19) . . . . ?
C2A C1A C7A C6A 106.83(14) . . . . ?
C2A C1A C10A C11A 79.75(19) . . . . ?
C8B C9B C3B C4B 107.44(15) . . . . ?
C8B C9B C3B C2B -1.0(2) . . . . ?
C8B C7B C1B C2B 1.5(2) . . . . ?
C8B C7B C1B C6B -106.31(15) . . . . ?
C8B C7B C1B C10B 146.07(15) . . . . ?
C8B C7B C6B C5B -0.2(2) . . . . ?
C8B C7B C6B C1B 109.51(15) . . . . ?
C4B C5B C6B C7B 36.31(19) . . . . ?
C4B C5B C6B C1B -32.3(2) . . . . ?
C4B C9B C3B C2B -108.46(15) . . . . ?
C1A C2A C3A C4A -30.2(2) . . . . ?
C1A C2A C3A C9A 38.73(19) . . . . ?
C1A C6A C7A C8A 107.52(15) . . . . ?
C1A C10A C11A C12A -173.80(14) . . . . ?
C2B C1B C6B C5B 1.6(2) . . . . ?
C2B C1B C6B C7B -103.73(15) . . . . ?
C2B C1B C10B C11B -73.45(19) . . . . ?
C5A C4A C9A C8A 1.6(2) . . . . ?
C5A C4A C9A C3A 106.81(15) . . . . ?
C5A C4A C3A C2A -2.1(2) . . . . ?
C5A C4A C3A C9A -107.86(15) . . . . ?
C5A C6A C7A C1A -109.41(15) . . . . ?
C5A C6A C7A C8A -1.9(2) . . . . ?
C4A C5A C6A C1A -34.7(2) . . . . ?
C4A C5A C6A C7A 34.8(2) . . . . ?
C4A C9A C3A C2A -109.76(15) . . . . ?
C8A C9A C3A C2A -1.3(2) . . . . ?
C8A C9A C3A C4A 108.43(15) . . . . ?
C9A C4A C3A C2A 105.73(15) . . . . ?
C9A C8A C7A C1A 37.37(19) . . . . ?
C9A C8A C7A C6A -31.2(2) . . . . ?
C6A C1A C7A C8A -107.24(15) . . . . ?
C6A C1A C10A C11A -134.98(15) . . . . ?
C6A C5A C4A C9A -34.6(2) . . . . ?
C6A C5A C4A C3A 34.13(19) . . . . ?
C9B C8B C7B C1B 34.2(2) . . . . ?
C9B C8B C7B C6B -34.74(19) . . . . ?
C9B C4B C3B C2B 106.80(15) . . . . ?
C7B C8B C9B C4B 33.8(2) . . . . ?
C7B C8B C9B C3B -34.0(2) . . . . ?
C7B C1B C6B C5B 105.35(15) . . . . ?
C7B C1B C10B C11B 143.37(16) . . . . ?
C1B C2B C3B C4B -31.4(2) . . . . ?
C1B C2B C3B C9B 37.5(2) . . . . ?
C1B C7B C6B C5B -109.75(15) . . . . ?
C1B C10B C11B C12B 179.09(16) . . . . ?
C3B C4B C9B C8B -106.03(15) . . . . ?
C3B C2B C1B C7B -37.06(19) . . . . ?
C3B C2B C1B C6B 30.1(2) . . . . ?
C3B C2B C1B C10B 178.34(14) . . . . ?
C3A C2A C1A C6A 29.49(19) . . . . ?
C3A C2A C1A C7A -37.45(18) . . . . ?
C3A C2A C1A C10A 175.29(13) . . . . ?
C3A C4A C9A C8A -105.22(15) . . . . ?
C7A C1A C6A C5A 107.24(16) . . . . ?
C7A C1A C10A C11A -65.94(19) . . . . ?
C7A C8A C9A C4A 31.4(2) . . . . ?
C7A C8A C9A C3A -36.3(2) . . . . ?
C6B C5B C4B C9B -37.40(19) . . . . ?
C6B C5B C4B C3B 31.1(2) . . . . ?
C6B C7B C1B C2B 107.80(14) . . . . ?
C6B C7B C1B C10B -107.62(16) . . . . ?
C6B C1B C10B C11B 74.41(19) . . . . ?
C10B C1B C6B C5B -146.71(14) . . . . ?
C10B C1B C6B C7B 107.94(15) . . . . ?
C10A C1A C6A C5A -143.18(15) . . . . ?
C10A C1A C6A C7A 109.58(15) . . . . ?
C10A C1A C7A C8A 146.21(14) . . . . ?
C10A C1A C7A C6A -106.55(15) . . . . ?
C12B C17B C16B C15B -0.7(3) . . . . ?
C12B C13B C14B C15B -0.8(3) . . . . ?
C12A C13A C14A C15A 0.1(3) . . . . ?
C12A C17A C16A C15A -0.8(3) . . . . ?
C17B C12B C11B C10B -94.8(2) . . . . ?
C17B C12B C13B C14B 1.2(3) . . . . ?
C17B C16B C15B C14B 1.1(3) . . . . ?
C11A C12A C13A C14A 176.06(19) . . . . ?
C11A C12A C17A C16A -175.74(19) . . . . ?
C11B C12B C17B C16B 177.28(18) . . . . ?
C11B C12B C13B C14B -176.58(19) . . . . ?
C16B C15B C14B C13B -0.4(3) . . . . ?
C13A C12A C11A C10A -59.2(2) . . . . ?
C13A C12A C17A C16A 1.3(3) . . . . ?
C13A C14A C15A C16A 0.4(4) . . . . ?
C13B C12B C17B C16B -0.5(3) . . . . ?
C13B C12B C11B C10B 83.0(2) . . . . ?
C17A C12A C11A C10A 117.70(19) . . . . ?
C17A C12A C13A C14A -0.9(3) . . . . ?
C14A C15A C16A C17A -0.1(4) . . . . ?

loop_
_exptl_oxdiff_crystal_face_indexfrac_h
_exptl_oxdiff_crystal_face_indexfrac_k
_exptl_oxdiff_crystal_face_indexfrac_l
_exptl_oxdiff_crystal_face_x
_exptl_oxdiff_crystal_face_y
_exptl_oxdiff_crystal_face_z
-4.9942 -0.0012 -1.0164 -0.0646 -0.0044 -0.8083
4.9942 0.0012 1.0164 0.0646 0.0044 0.8083
1.0016 -3.9970 -2.0156 -0.9386 -0.1689 0.2060
0.9960 3.9974 3.0219 0.9645 0.2127 0.1261
-0.0002 -0.0002 0.9995 0.0001 0.0701 0.0146
0.0002 0.0002 -0.9995 -0.0001 -0.0701 -0.0146
-4.9952 1.9979 -2.0060 0.4110 -0.0668 -0.8613
